data_4330301
loop_
_publ_author_name
'Yan-Xi Tan'
'Yan-Ping He'
'Jian Zhang'

_publ_section_title
;
 Tuning MOF Stability and Porosity via Adding Rigid Pillars
;
_journal_name_full 'Inorganic Chemistry'
_journal_page_first 9649
_journal_page_last 9654
_journal_paper_doi 10.1021/ic300778m
_journal_volume 51
_journal_year 2012
_chemical_formula_sum 'C34 H29 N2 O12 Zn2'
_chemical_formula_weight 788.33
_chemical_name_systematic
; 
 ? 
;
_space_group_IT_number 15
_symmetry_cell_setting monoclinic
_symmetry_space_group_name_Hall '-C 2yc'
_symmetry_space_group_name_H-M 'C 1 2/c 1'
_atom_sites_solution_hydrogens geom
_atom_sites_solution_primary direct
_atom_sites_solution_secondary difmap
_audit_creation_method SHELXL-97
_cell_angle_alpha 90.00
_cell_angle_beta 95.461(4)
_cell_angle_gamma 90.00
_cell_formula_units_Z 8
_cell_length_a 27.3020(13)
_cell_length_b 15.9448(6)
_cell_length_c 21.0207(12)
_cell_measurement_reflns_used 265
_cell_measurement_temperature 293(2)
_cell_measurement_theta_max 20.51
_cell_measurement_theta_min 2.36
_cell_volume 9109.3(8)
_computing_structure_refinement 'SHELXL-97 (Sheldrick, 1997)'
_computing_structure_solution 'SHELXS-97 (Sheldrick, 1990)'
_diffrn_ambient_temperature 293(2)
_diffrn_detector_area_resol_mean none
_diffrn_measured_fraction_theta_full 0.860
_diffrn_measured_fraction_theta_max 0.860
_diffrn_measurement_device_type 'Bruker P4'
_diffrn_measurement_method '\w scans'
_diffrn_radiation_monochromator graphite
_diffrn_radiation_source 'fine-focus sealed tube'
_diffrn_radiation_type MoK\a
_diffrn_radiation_wavelength 0.71073
_diffrn_reflns_av_R_equivalents 0.0693
_diffrn_reflns_av_sigmaI/netI 0.0425
_diffrn_reflns_limit_h_max 22
_diffrn_reflns_limit_h_min -23
_diffrn_reflns_limit_k_max 13
_diffrn_reflns_limit_k_min -13
_diffrn_reflns_limit_l_max 15
_diffrn_reflns_limit_l_min -17
_diffrn_reflns_number 13939
_diffrn_reflns_theta_full 17.50
_diffrn_reflns_theta_max 17.50
_diffrn_reflns_theta_min 2.55
_diffrn_standards_decay_% none
_diffrn_standards_interval_count none
_diffrn_standards_interval_time none
_diffrn_standards_number none
_exptl_absorpt_coefficient_mu 1.103
_exptl_absorpt_correction_T_max 1.0000
_exptl_absorpt_correction_T_min 0.8635
_exptl_absorpt_correction_type multi-scan
_exptl_crystal_colour colorless
_exptl_crystal_density_diffrn 1.150
_exptl_crystal_description Prism
_exptl_crystal_F_000 3224
_exptl_crystal_size_max 0.21
_exptl_crystal_size_mid 0.14
_exptl_crystal_size_min 0.12
_refine_diff_density_max 1.215
_refine_diff_density_min -1.335
_refine_diff_density_rms 0.177
_refine_ls_extinction_method none
_refine_ls_goodness_of_fit_ref 1.058
_refine_ls_hydrogen_treatment none
_refine_ls_matrix_type full
_refine_ls_number_parameters 421
_refine_ls_number_reflns 2494
_refine_ls_number_restraints 0
_refine_ls_restrained_S_all 1.058
_refine_ls_R_factor_all 0.1337
_refine_ls_R_factor_gt 0.1281
_refine_ls_shift/su_max 0.008
_refine_ls_shift/su_mean 0.000
_refine_ls_structure_factor_coef Fsqd
_refine_ls_weighting_details 'calc w=1/[\s^2^(Fo^2^)+(0.1857P)^2^+826.3682P] where P=(Fo^2^+2Fc^2^)/3'
_refine_ls_weighting_scheme calc
_refine_ls_wR_factor_gt 0.3489
_refine_ls_wR_factor_ref 0.3523
_reflns_number_gt 2242
_reflns_number_total 2494
_reflns_threshold_expression >2sigma(I)
_cod_data_source_file ic300778m_si_002_1.cif
_cod_data_source_block 1
_cod_database_code 4330301

loop_
_symmetry_equiv_pos_as_xyz
'x, y, z'
'-x, y, -z+1/2'
'x+1/2, y+1/2, z'
'-x+1/2, y+1/2, -z+1/2'
'-x, -y, -z'
'x, -y, z-1/2'
'-x+1/2, -y+1/2, -z'
'x+1/2, -y+1/2, z-1/2'

loop_
_atom_site_label
_atom_site_type_symbol
_atom_site_fract_x
_atom_site_fract_y
_atom_site_fract_z
_atom_site_U_iso_or_equiv
_atom_site_adp_type
_atom_site_occupancy
_atom_site_symmetry_multiplicity
_atom_site_calc_flag
_atom_site_refinement_flags
Zn1 Zn 0.30347(4) 0.73880(6) 0.00741(6) 0.0323(4) Uani 1 1 d .
Zn2 Zn 0.49466(4) 1.50316(6) -0.31916(5) 0.0239(4) Uani 1 1 d .
O12 O 0.2966(3) 0.8331(3) -0.0601(3) 0.044(2) Uani 1 1 d .
O11 O 0.2921(3) 0.6496(4) -0.0620(3) 0.052(2) Uani 1 1 d .
O10 O 0.2175(2) 0.8518(4) -0.0685(3) 0.044(2) Uani 1 1 d .
O9 O 0.2123(3) 0.6691(3) -0.0695(3) 0.041(2) Uani 1 1 d .
O8 O 0.2800(3) 1.1625(4) -0.2274(4) 0.067(3) Uani 1 1 d .
C8 C 0.3190(3) 1.2131(5) -0.2284(5) 0.033(3) Uani 1 1 d .
O7 O 0.2247(2) 0.3451(4) -0.2383(3) 0.058(2) Uani 1 1 d .
O6 O 0.0523(2) 0.0834(3) -0.3081(3) 0.034(2) Uani 1 1 d .
C12 C 0.1079(3) 0.1724(5) -0.2492(5) 0.029(3) Uani 1 1 d .
O5 O 0.0486(2) 0.0942(3) -0.2006(4) 0.055(2) Uani 1 1 d .
O4 O 0.4593(2) 1.4082(3) -0.1816(3) 0.039(2) Uani 1 1 d .
O3 O 0.3756(3) 0.7320(5) 0.0311(4) 0.070(3) Uani 1 1 d .
C16 C 0.2771(3) 0.4413(6) -0.1782(5) 0.042(4) Uani 1 1 d .
H16A H 0.3048 0.4107 -0.1863 0.051 Uiso 1 1 calc R
C17 C 0.3942(3) 1.3269(5) -0.2306(5) 0.034(3) Uani 1 1 d .
C18 C 0.3258(3) 1.2516(5) -0.2846(4) 0.029(3) Uani 1 1 d .
H18A H 0.3049 1.2401 -0.3211 0.035 Uiso 1 1 calc R
O2 O 0.4425(2) 1.4213(4) -0.2864(4) 0.070(3) Uani 1 1 d .
C20 C 0.1631(4) 0.2715(5) -0.1894(5) 0.068(4) Uani 1 1 d .
H20A H 0.1746 0.2958 -0.1506 0.081 Uiso 1 1 calc R
C21 C 0.3081(4) 0.9706(5) -0.1312(5) 0.046(4) Uani 1 1 d .
H21A H 0.3347 0.9385 -0.1147 0.056 Uiso 1 1 calc R
C22 C 0.2792(4) 0.5169(5) -0.1431(5) 0.060(4) Uani 1 1 d .
H22A H 0.3104 0.5383 -0.1311 0.072 Uiso 1 1 calc R
C23 C 0.1344(3) 0.1944(5) -0.3017(5) 0.037(3) Uani 1 1 d .
H23A H 0.1244 0.1693 -0.3407 0.045 Uiso 1 1 calc R
N1 N 0.4006(3) 1.5217(5) -0.4776(4) 0.055(3) Uani 1 1 d .
C26 C 0.1962(4) 0.5321(6) -0.1520(5) 0.050(4) Uani 1 1 d .
H26A H 0.1688 0.5638 -0.1443 0.060 Uiso 1 1 calc R
C27 C 0.3490(4) 1.2330(6) -0.1697(5) 0.057(4) Uani 1 1 d .
H27A H 0.3444 1.2076 -0.1309 0.069 Uiso 1 1 calc R
C28 C 0.2307(4) 1.0628(5) -0.1788(5) 0.041(4) Uani 1 1 d .
H28A H 0.2036 1.0946 -0.1943 0.049 Uiso 1 1 calc R
C29 C 0.3847(3) 1.2920(5) -0.1756(5) 0.040(4) Uani 1 1 d .
H29A H 0.4036 1.3088 -0.1387 0.048 Uiso 1 1 calc R
C30 C 0.1247(4) 0.2156(6) -0.1909(5) 0.043(3) Uani 1 1 d .
H30A H 0.1094 0.2056 -0.1539 0.051 Uiso 1 1 calc R
O1 O 0.4734(3) 1.5045(4) -0.4184(3) 0.172(3) Uani 1 1 d .
C33 C 0.2627(3) 0.9450(6) -0.1208(4) 0.034(3) Uani 1 1 d .
C34 C 0.3647(4) 1.3089(5) -0.2873(5) 0.038(3) Uani 1 1 d .
H34A H 0.3708 1.3342 -0.3256 0.046 Uiso 1 1 calc R
C35 C 0.1850(4) 0.2927(5) -0.2432(4) 0.030(3) Uani 1 1 d .
C36 C 0.2770(3) 1.0905(5) -0.1882(4) 0.033(3) Uani 1 1 d .
C37 C 0.2422(3) 0.5598(6) -0.1257(4) 0.039(3) Uani 1 1 d .
C38 C 0.0680(3) 0.1137(5) -0.2578(6) 0.045(4) Uani 1 1 d .
C39 C 0.1735(5) 0.2496(5) -0.3005(5) 0.059(4) Uani 1 1 d .
H39A H 0.1912 0.2575 -0.3357 0.071 Uiso 1 1 calc R
C40 C 0.2275(4) 0.4164(5) -0.2004(5) 0.053(4) Uani 1 1 d .
C41 C 0.2469(4) 0.6347(5) -0.0830(4) 0.032(3) Uani 1 1 d .
C42 C 0.2236(4) 0.9913(6) -0.1479(5) 0.040(4) Uani 1 1 d .
H42A H 0.1917 0.9724 -0.1448 0.048 Uiso 1 1 calc R
C43 C 0.1887(4) 0.4605(6) -0.1889(5) 0.043(4) Uani 1 1 d .
H43A H 0.1573 0.4441 -0.2049 0.051 Uiso 1 1 calc R
C44 C 0.3172(3) 1.0409(7) -0.1645(6) 0.056(4) Uani 1 1 d .
H44A H 0.3492 1.0559 -0.1715 0.067 Uiso 1 1 calc R
C45 C 0.2562(3) 0.8706(5) -0.0769(5) 0.040(3) Uani 1 1 d .
C46 C 0.4330(3) 1.3903(5) -0.2287(4) 0.026(3) Uani 1 1 d .
C49 C 0.4266(5) 1.5151(6) -0.4230(5) 0.091(4) Uani 1 1 d .
C101 C 0.3491(6) 1.5373(11) -0.4900(9) 0.131(6) Uiso 1 1 d .
H10A H 0.3353 1.5475 -0.4505 0.196 Uiso 1 1 calc R
H10B H 0.3335 1.4893 -0.5108 0.196 Uiso 1 1 calc R
H10C H 0.3440 1.5854 -0.5172 0.196 Uiso 1 1 calc R
C100 C 0.4221(7) 1.5045(9) -0.5379(8) 0.117(6) Uiso 1 1 d .
H10D H 0.4564 1.4913 -0.5289 0.176 Uiso 1 1 calc R
H10E H 0.4186 1.5532 -0.5648 0.176 Uiso 1 1 calc R
H10F H 0.4053 1.4580 -0.5591 0.176 Uiso 1 1 calc R
N2 N 0.4589(7) 0.7118(11) 0.0045(10) 0.187(7) Uiso 1 1 d .
C104 C 0.4697(9) 0.7177(13) 0.0755(10) 0.179(9) Uiso 1 1 d .
H10G H 0.5035 0.7037 0.0872 0.269 Uiso 1 1 calc R
H10H H 0.4489 0.6794 0.0957 0.269 Uiso 1 1 calc R
H10I H 0.4635 0.7739 0.0891 0.269 Uiso 1 1 calc R
C103 C 0.3984(8) 0.7309(11) -0.0046(11) 0.150(7) Uiso 1 1 d .
H10J H 0.3844 0.7416 -0.0458 0.180 Uiso 1 1 calc R
C102 C 0.4757(17) 0.719(2) -0.054(2) 0.38(2) Uiso 1 1 d .
H10K H 0.5102 0.7069 -0.0506 0.568 Uiso 1 1 calc R
H10L H 0.4704 0.7758 -0.0689 0.568 Uiso 1 1 calc R
H10M H 0.4583 0.6811 -0.0830 0.568 Uiso 1 1 calc R

loop_
_atom_site_aniso_label
_atom_site_aniso_U_11
_atom_site_aniso_U_22
_atom_site_aniso_U_33
_atom_site_aniso_U_23
_atom_site_aniso_U_13
_atom_site_aniso_U_12
Zn1 0.0354(7) 0.0274(7) 0.0336(8) 0.0004(5) 0.0009(6) -0.0065(5)
Zn2 0.0326(7) 0.0187(7) 0.0197(7) -0.0006(5) -0.0016(6) -0.0018(5)
O12 0.092(5) 0.013(3) 0.034(4) -0.009(3) 0.031(4) -0.003(3)
O11 0.059(4) 0.051(4) 0.042(5) -0.009(4) -0.014(4) -0.003(4)
O10 0.064(4) 0.050(4) 0.019(4) 0.008(3) 0.005(4) -0.033(3)
O9 0.083(5) 0.014(3) 0.028(4) -0.009(3) 0.009(4) 0.014(3)
O8 0.055(5) 0.061(5) 0.079(6) 0.033(4) -0.023(4) -0.022(4)
C8 0.030(6) 0.002(5) 0.068(7) 0.028(5) 0.008(5) -0.008(4)
O7 0.052(4) 0.045(4) 0.084(5) 0.010(4) 0.053(4) -0.018(3)
O6 0.034(3) 0.022(3) 0.043(4) -0.003(3) -0.007(3) -0.041(3)
C12 0.020(5) 0.030(6) 0.042(6) 0.012(5) 0.025(5) -0.012(4)
O5 0.031(3) 0.024(4) 0.114(6) 0.013(4) 0.029(4) -0.046(3)
O4 0.027(4) 0.029(4) 0.058(5) -0.013(3) -0.016(4) -0.012(3)
O3 0.056(5) 0.073(5) 0.081(6) 0.014(4) 0.013(5) 0.023(4)
C16 0.000(5) 0.085(8) 0.041(7) 0.011(6) -0.003(5) -0.019(5)
C17 0.036(5) 0.021(5) 0.054(6) 0.026(5) 0.043(5) -0.017(4)
C18 0.045(6) 0.026(5) 0.023(6) 0.014(4) 0.033(5) -0.024(4)
O2 0.014(3) 0.025(4) 0.171(8) 0.018(4) -0.003(5) -0.035(3)
C20 0.143(9) 0.013(5) 0.047(7) -0.004(5) 0.009(7) -0.083(5)
C21 0.088(8) 0.002(5) 0.043(7) 0.028(5) -0.023(7) 0.002(5)
C22 0.101(8) 0.019(6) 0.049(8) -0.009(5) -0.051(7) -0.045(5)
C23 0.041(6) 0.017(5) 0.049(7) 0.014(5) -0.016(6) -0.021(5)
N1 0.024(5) 0.076(6) 0.071(6) -0.001(5) 0.031(5) 0.011(4)
C26 0.041(6) 0.029(6) 0.084(9) -0.007(6) 0.021(6) 0.001(5)
C27 0.065(7) 0.060(7) 0.036(7) 0.027(6) -0.050(6) -0.019(6)
C28 0.054(7) 0.020(6) 0.050(7) 0.007(5) 0.009(6) -0.008(5)
C29 0.032(6) 0.028(6) 0.059(8) 0.026(5) 0.000(6) -0.021(5)
C30 0.064(7) 0.038(6) 0.033(6) 0.021(5) 0.040(6) 0.001(6)
O1 0.358(6) 0.032(4) 0.070(4) 0.023(3) -0.275(3) -0.036(4)
C33 0.030(5) 0.046(6) 0.030(6) -0.001(5) 0.024(5) -0.041(5)
C34 0.071(7) 0.021(5) 0.022(6) 0.030(5) 0.000(6) -0.013(5)
C35 0.046(6) 0.030(5) 0.015(6) 0.028(5) 0.004(5) -0.003(5)
C36 0.034(6) 0.042(6) 0.020(6) 0.029(5) -0.011(5) -0.037(5)
C37 0.020(5) 0.064(6) 0.040(6) 0.015(5) 0.039(5) 0.058(4)
C38 0.000(5) 0.000(5) 0.133(10) 0.037(5) -0.006(6) -0.043(4)
C39 0.130(10) 0.026(6) 0.014(7) 0.017(5) -0.027(7) -0.033(6)
C40 0.114(9) 0.000(5) 0.042(7) -0.015(5) -0.005(7) 0.041(5)
C41 0.058(6) 0.003(5) 0.042(6) 0.022(4) 0.034(5) 0.023(5)
C42 0.025(6) 0.050(7) 0.043(7) 0.006(5) 0.004(6) -0.014(5)
C43 0.050(7) 0.028(6) 0.049(7) -0.030(5) 0.004(6) -0.017(5)
C44 0.009(6) 0.059(7) 0.094(10) -0.001(7) -0.021(6) 0.008(5)
C45 0.045(5) 0.022(5) 0.065(6) -0.038(5) 0.068(5) -0.028(5)
C46 0.014(5) 0.025(5) 0.043(6) 0.046(4) 0.027(5) -0.015(4)
C49 0.178(9) 0.066(7) 0.000(6) 0.012(5) -0.146(6) -0.022(7)

loop_
_atom_type_symbol
_atom_type_description
_atom_type_scat_dispersion_real
_atom_type_scat_dispersion_imag
_atom_type_scat_source
C C 0.0033 0.0016 'International Tables Vol C Tables 4.2.6.8 and 6.1.1.4'
H H 0.0000 0.0000 'International Tables Vol C Tables 4.2.6.8 and 6.1.1.4'
N N 0.0061 0.0033 'International Tables Vol C Tables 4.2.6.8 and 6.1.1.4'
O O 0.0106 0.0060 'International Tables Vol C Tables 4.2.6.8 and 6.1.1.4'
Zn Zn 0.2839 1.4301 'International Tables Vol C Tables 4.2.6.8 and 6.1.1.4'

loop_
_geom_angle_atom_site_label_1
_geom_angle_atom_site_label_2
_geom_angle_atom_site_label_3
_geom_angle
_geom_angle_site_symmetry_1
_geom_angle_site_symmetry_3
O3 Zn1 O9 98.3(3) . 7_565
O3 Zn1 O11 102.7(3) . .
O9 Zn1 O11 159.0(3) 7_565 .
O3 Zn1 O10 97.7(3) . 7_565
O9 Zn1 O10 91.0(2) 7_565 7_565
O11 Zn1 O10 85.6(3) . 7_565
O3 Zn1 O12 103.6(3) . .
O9 Zn1 O12 84.5(2) 7_565 .
O11 Zn1 O12 91.1(2) . .
O10 Zn1 O12 158.6(3) 7_565 .
O3 Zn1 Zn1 170.8(3) . 7_565
O9 Zn1 Zn1 73.2(2) 7_565 7_565
O11 Zn1 Zn1 85.8(2) . 7_565
O10 Zn1 Zn1 79.45(19) 7_565 7_565
O12 Zn1 Zn1 79.3(2) . 7_565
O5 Zn2 O4 167.2(3) 4_564 2_654
O5 Zn2 O6 89.2(2) 4_564 3_565
O4 Zn2 O6 89.8(2) 2_654 3_565
O5 Zn2 O2 87.1(3) 4_564 .
O4 Zn2 O2 88.4(2) 2_654 .
O6 Zn2 O2 154.3(3) 3_565 .
O5 Zn2 O1 95.1(3) 4_564 .
O4 Zn2 O1 97.5(3) 2_654 .
O6 Zn2 O1 104.1(3) 3_565 .
O2 Zn2 O1 101.5(3) . .
O5 Zn2 Zn2 77.9(2) 4_564 2_654
O4 Zn2 Zn2 89.4(2) 2_654 2_654
O6 Zn2 Zn2 83.21(18) 3_565 2_654
O2 Zn2 Zn2 71.1(2) . 2_654
O1 Zn2 Zn2 169.9(2) . 2_654
C45 O12 Zn1 123.5(6) . .
C41 O11 Zn1 116.6(6) . .
C45 O10 Zn1 127.5(6) . 7_565
C41 O9 Zn1 136.8(6) . 7_565
C8 O8 C36 126.0(7) . .
O8 C8 C18 117.5(8) . .
O8 C8 C27 120.2(9) . .
C18 C8 C27 121.9(8) . .
C35 O7 C40 123.0(8) . .
C38 O6 Zn2 124.3(6) . 3_435
C23 C12 C38 119.9(9) . .
C23 C12 C30 113.5(8) . .
C38 C12 C30 126.6(9) . .
C38 O5 Zn2 129.8(6) . 4_534
C46 O4 Zn2 121.4(6) . 2_654
C103 O3 Zn1 118.5(13) . .
C22 C16 C40 113.2(9) . .
C22 C16 H16A 123.4 . .
C40 C16 H16A 123.4 . .
C29 C17 C34 120.6(8) . .
C29 C17 C46 117.7(8) . .
C34 C17 C46 121.3(8) . .
C8 C18 C34 119.6(8) . .
C8 C18 H18A 120.2 . .
C34 C18 H18A 120.2 . .
C46 O2 Zn2 135.6(6) . .
C35 C20 C30 122.2(9) . .
C35 C20 H20A 118.9 . .
C30 C20 H20A 118.9 . .
C33 C21 C44 123.6(9) . .
C33 C21 H21A 118.2 . .
C44 C21 H21A 118.2 . .
C37 C22 C16 127.0(10) . .
C37 C22 H22A 116.5 . .
C16 C22 H22A 116.5 . .
C39 C23 C12 126.3(9) . .
C39 C23 H23A 116.9 . .
C12 C23 H23A 116.9 . .
C49 N1 C101 128.6(12) . .
C49 N1 C100 121.2(10) . .
C101 N1 C100 110.0(12) . .
C43 C26 C37 124.2(9) . .
C43 C26 H26A 117.9 . .
C37 C26 H26A 117.9 . .
C29 C27 C8 115.0(10) . .
C29 C27 H27A 122.5 . .
C8 C27 H27A 122.5 . .
C42 C28 C36 121.6(9) . .
C42 C28 H28A 119.2 . .
C36 C28 H28A 119.2 . .
C17 C29 C27 124.4(10) . .
C17 C29 H29A 117.8 . .
C27 C29 H29A 117.8 . .
C20 C30 C12 120.7(9) . .
C20 C30 H30A 119.7 . .
C12 C30 H30A 119.7 . .
C49 O1 Zn2 104.8(6) . .
C21 C33 C42 117.5(9) . .
C21 C33 C45 119.9(8) . .
C42 C33 C45 122.5(8) . .
C17 C34 C18 118.3(8) . .
C17 C34 H34A 120.8 . .
C18 C34 H34A 120.8 . .
O7 C35 C20 119.6(8) . .
O7 C35 C39 118.5(9) . .
C20 C35 C39 120.7(9) . .
C28 C36 C44 117.9(8) . .
C28 C36 O8 116.8(8) . .
C44 C36 O8 125.0(8) . .
C22 C37 C26 114.6(9) . .
C22 C37 C41 124.4(8) . .
C26 C37 C41 121.0(8) . .
O6 C38 O5 122.3(7) . .
O6 C38 C12 125.2(10) . .
O5 C38 C12 112.4(9) . .
C23 C39 C35 116.1(10) . .
C23 C39 H39A 122.0 . .
C35 C39 H39A 122.0 . .
C43 C40 O7 123.0(10) . .
C43 C40 C16 122.8(9) . .
O7 C40 C16 114.1(9) . .
O9 C41 O11 127.4(8) . .
O9 C41 C37 120.2(8) . .
O11 C41 C37 112.2(8) . .
C28 C42 C33 121.1(9) . .
C28 C42 H42A 119.5 . .
C33 C42 H42A 119.5 . .
C40 C43 C26 117.8(9) . .
C40 C43 H43A 121.1 . .
C26 C43 H43A 121.1 . .
C21 C44 C36 118.1(9) . .
C21 C44 H44A 120.9 . .
C36 C44 H44A 120.9 . .
O10 C45 O12 129.1(9) . .
O10 C45 C33 117.9(8) . .
O12 C45 C33 112.6(8) . .
O4 C46 O2 120.0(7) . .
O4 C46 C17 124.2(8) . .
O2 C46 C17 115.3(7) . .
O1 C49 N1 122.5(10) . .
N1 C101 H10A 109.5 . .
N1 C101 H10B 109.5 . .
H10A C101 H10B 109.5 . .
N1 C101 H10C 109.4 . .
H10A C101 H10C 109.5 . .
H10B C101 H10C 109.5 . .
N1 C100 H10D 109.5 . .
N1 C100 H10E 109.5 . .
H10D C100 H10E 109.5 . .
N1 C100 H10F 109.5 . .
H10D C100 H10F 109.5 . .
H10E C100 H10F 109.5 . .
C102 N2 C104 148(3) . .
C102 N2 C103 107(2) . .
C104 N2 C103 101.6(17) . .
N2 C104 H10G 109.5 . .
N2 C104 H10H 109.5 . .
H10G C104 H10H 109.5 . .
N2 C104 H10I 109.5 . .
H10G C104 H10I 109.5 . .
H10H C104 H10I 109.5 . .
O3 C103 N2 125.8(19) . .
O3 C103 H10J 117.1 . .
N2 C103 H10J 117.1 . .
N2 C102 H10K 109.5 . .
N2 C102 H10L 109.5 . .
H10K C102 H10L 109.5 . .
N2 C102 H10M 109.5 . .
H10K C102 H10M 109.5 . .
H10L C102 H10M 109.5 . .

loop_
_geom_bond_atom_site_label_1
_geom_bond_atom_site_label_2
_geom_bond_distance
_geom_bond_site_symmetry_2
Zn1 O3 1.987(7) .
Zn1 O9 2.038(6) 7_565
Zn1 O11 2.040(7) .
Zn1 O10 2.050(6) 7_565
Zn1 O12 2.063(6) .
Zn1 Zn1 2.928(2) 7_565
Zn2 O5 1.942(6) 4_564
Zn2 O4 1.967(6) 2_654
Zn2 O6 2.025(5) 3_565
Zn2 O2 2.096(7) .
Zn2 O1 2.111(6) .
Zn2 Zn2 2.895(2) 2_654
O12 C45 1.276(11) .
O11 C41 1.291(11) .
O10 C45 1.126(11) .
O10 Zn1 2.050(6) 7_565
O9 C41 1.152(11) .
O9 Zn1 2.038(6) 7_565
O8 C8 1.337(11) .
O8 C36 1.420(11) .
C8 C18 1.360(13) .
C8 C27 1.451(14) .
O7 C35 1.365(11) .
O7 C40 1.386(11) .
O6 C38 1.204(12) .
O6 Zn2 2.025(5) 3_435
C12 C23 1.421(14) .
C12 C38 1.435(11) .
C12 C30 1.442(13) .
O5 C38 1.394(14) .
O5 Zn2 1.942(6) 4_534
O4 C46 1.201(10) .
O4 Zn2 1.967(6) 2_654
O3 C103 1.02(2) .
C16 C22 1.411(14) .
C16 C40 1.446(14) .
C16 H16A 0.9300 .
C17 C29 1.330(14) .
C17 C34 1.402(13) .
C17 C46 1.462(12) .
C18 C34 1.406(13) .
C18 H18A 0.9300 .
O2 C46 1.357(12) .
C20 C35 1.371(14) .
C20 C30 1.373(14) .
C20 H20A 0.9300 .
C21 C33 1.342(14) .
C21 C44 1.357(14) .
C21 H21A 0.9300 .
C22 C37 1.302(14) .
C22 H22A 0.9300 .
C23 C39 1.383(14) .
C23 H23A 0.9300 .
N1 C49 1.295(13) .
N1 C101 1.427(18) .
N1 C100 1.47(2) .
C26 C43 1.384(14) .
C26 C37 1.396(13) .
C26 H26A 0.9300 .
C27 C29 1.368(14) .
C27 H27A 0.9300 .
C28 C42 1.335(13) .
C28 C36 1.370(13) .
C28 H28A 0.9300 .
C29 H29A 0.9300 .
C30 H30A 0.9300 .
O1 C49 1.282(15) .
C33 C42 1.375(13) .
C33 C45 1.524(13) .
C34 H34A 0.9300 .
C35 C39 1.396(13) .
C36 C44 1.405(13) .
C37 C41 1.492(12) .
C39 H39A 0.9300 .
C40 C43 1.312(15) .
C42 H42A 0.9300 .
C43 H43A 0.9300 .
C44 H44A 0.9300 .
C101 H10A 0.9600 .
C101 H10B 0.9600 .
C101 H10C 0.9600 .
C100 H10D 0.9600 .
C100 H10E 0.9600 .
C100 H10F 0.9600 .
N2 C102 1.35(5) .
N2 C104 1.49(3) .
N2 C103 1.67(3) .
C104 H10G 0.9600 .
C104 H10H 0.9600 .
C104 H10I 0.9600 .
C103 H10J 0.9300 .
C102 H10K 0.9600 .
C102 H10L 0.9600 .
C102 H10M 0.9600 .
